data_1518413
loop_
_publ_author_name
'Mahapatra, Ajit Kumar'
'Manna, Saikat Kumar'
'Maiti, Kalipada'
'Mondal, Sanchita'
'Maji, Rajkishor'
'Mandal, Debasish'
'Mandal, Sukhendu'
'Uddin, Md Raihan'
'Goswami, Shyamaprosad'
'Quah, Ching Kheng'
'Fun, Hoong-Kun'

_publ_section_title
;
 An azodye-rhodamine-based fluorescent and colorimetric probe specific for
 the detection of Pd(2+) in aqueous ethanolic solution: synthesis, XRD
 characterization, computational studies and imaging in live cells.
;
_journal_issue 4
_journal_name_full 'The Analyst'
_journal_page_first 1229
_journal_page_last 1236
_journal_paper_doi 10.1039/c4an01575d
_journal_volume 140
_journal_year 2015
_chemical_formula_moiety 'C41 H39 N7 O5'
_chemical_formula_sum 'C41 H39 N7 O5'
_chemical_formula_weight 709.79
_chemical_name_systematic
; 
 ? 
;
_space_group_IT_number 2
_symmetry_cell_setting triclinic
_symmetry_space_group_name_Hall '-P 1'
_symmetry_space_group_name_H-M 'P -1'
_atom_sites_solution_hydrogens geom
_atom_sites_solution_primary direct
_atom_sites_solution_secondary difmap
_audit_creation_method SHELXL-97
_cell_angle_alpha 72.3415(18)
_cell_angle_beta 70.1280(18)
_cell_angle_gamma 75.9246(18)
_cell_formula_units_Z 2
_cell_length_a 10.244(1)
_cell_length_b 13.8307(14)
_cell_length_c 14.5665(14)
_cell_measurement_reflns_used 5637
_cell_measurement_temperature 294(2)
_cell_measurement_theta_max 23.68
_cell_measurement_theta_min 2.84
_cell_volume 1826.7(3)
_computing_cell_refinement 'SAINT (Bruker, 2009)'
_computing_data_collection 'APEX2 (Bruker, 2009)'
_computing_data_reduction SAINT
_computing_molecular_graphics SHELXTL
_computing_publication_material 'SHELXTL and PLATON (Spek, 2009)'
_computing_structure_refinement SHELXTL
_computing_structure_solution 'SHELXTL (Sheldrick, 2008)'
_diffrn_ambient_temperature 294
_diffrn_measured_fraction_theta_full 0.986
_diffrn_measured_fraction_theta_max 0.986
_diffrn_measurement_device_type
;
Bruker SMART APEX II DUO CCD area-detector diffractometer 
;
_diffrn_measurement_method '\f and \w scans'
_diffrn_radiation_monochromator graphite
_diffrn_radiation_source 'fine-focus sealed tube'
_diffrn_radiation_type MoK\a
_diffrn_radiation_wavelength 0.71073
_diffrn_reflns_av_R_equivalents 0.0257
_diffrn_reflns_av_sigmaI/netI 0.0304
_diffrn_reflns_limit_h_max 12
_diffrn_reflns_limit_h_min -12
_diffrn_reflns_limit_k_max 16
_diffrn_reflns_limit_k_min -16
_diffrn_reflns_limit_l_max 17
_diffrn_reflns_limit_l_min -17
_diffrn_reflns_number 21242
_diffrn_reflns_theta_full 25.67
_diffrn_reflns_theta_max 25.67
_diffrn_reflns_theta_min 1.53
_diffrn_standards_number 0
_exptl_absorpt_coefficient_mu 0.087
_exptl_absorpt_correction_T_max 0.9906
_exptl_absorpt_correction_T_min 0.9478
_exptl_absorpt_correction_type multi-scan
_exptl_absorpt_process_details '(<i>SADABS</i>; Bruker, 2009)'
_exptl_crystal_colour red
_exptl_crystal_density_diffrn 1.290
_exptl_crystal_density_method 'not measured'
_exptl_crystal_description needle
_exptl_crystal_F_000 748
_exptl_crystal_size_max 0.622
_exptl_crystal_size_mid 0.267
_exptl_crystal_size_min 0.109
_refine_diff_density_max 0.792
_refine_diff_density_min -0.576
_refine_diff_density_rms 0.055
_refine_ls_extinction_method none
_refine_ls_goodness_of_fit_ref 1.092
_refine_ls_hydrogen_treatment constr
_refine_ls_matrix_type full
_refine_ls_number_parameters 481
_refine_ls_number_reflns 6834
_refine_ls_number_restraints 1
_refine_ls_restrained_S_all 1.093
_refine_ls_R_factor_all 0.1274
_refine_ls_R_factor_gt 0.0869
_refine_ls_shift/su_max 0.001
_refine_ls_shift/su_mean 0.001
_refine_ls_structure_factor_coef Fsqd
_refine_ls_weighting_details 'calc w=1/[\s^2^(Fo^2^)+(0.1366P)^2^+1.1601P] where P=(Fo^2^+2Fc^2^)/3'
_refine_ls_weighting_scheme calc
_refine_ls_wR_factor_gt 0.2493
_refine_ls_wR_factor_ref 0.2907
_reflns_number_gt 4216
_reflns_number_total 6834
_reflns_threshold_expression I>2\s(I)
_cod_data_source_file c4an01575d3.cif
_cod_data_source_block mo_fs327a_0m
_cod_depositor_comments
;
The following automatic conversions were performed:

'_symmetry_cell_setting' value 'Triclinic' changed to 'triclinic'
according to
/usr/data/users/saulius/crontab/automatic-downloads/rss-feeds/RSC/lib/dictionaries/cif_core.dic
dictionary named 'cif_core.dic' version 2.4.2 from 2011-04-26.

Automatic conversion script
Id: cif_fix_values 2935 2014-11-11 08:27:57Z andrius 

 Adding full bibliography for 1518413.cif.
;
_cod_database_code 1518413

loop_
_symmetry_equiv_pos_as_xyz
'x, y, z'
'-x, -y, -z'

loop_
_atom_site_label
_atom_site_type_symbol
_atom_site_fract_x
_atom_site_fract_y
_atom_site_fract_z
_atom_site_U_iso_or_equiv
_atom_site_adp_type
_atom_site_occupancy
_atom_site_symmetry_multiplicity
_atom_site_calc_flag
_atom_site_refinement_flags
_atom_site_disorder_assembly
_atom_site_disorder_group
O1 O 0.5762(3) 0.6884(2) 0.26741(19) 0.0836(9) Uani 1 1 d . . .
O2 O 1.0134(3) 0.9960(2) 0.1305(2) 0.0796(8) Uani 1 1 d . . .
O3 O 1.2222(3) 0.7281(2) 0.2185(2) 0.0828(8) Uani 1 1 d . . .
H1O3 H 1.1443 0.7699 0.2068 0.124 Uiso 1 1 d R . .
N1 N 0.8612(3) 0.8781(2) 0.1892(2) 0.0570(7) Uani 1 1 d . . .
N2 N 0.9588(3) 0.7999(2) 0.2203(2) 0.0567(7) Uani 1 1 d . . .
N3 N 1.0175(4) 0.3578(2) 0.4517(2) 0.0766(9) Uani 1 1 d . . .
N4 N 1.1086(4) 0.2864(3) 0.4629(3) 0.0935(11) Uani 1 1 d . . .
N6 N 0.3688(5) 0.7536(3) 0.5924(3) 0.1049(14) Uani 1 1 d . . .
N7 N 0.7603(6) 0.5878(3) -0.0420(3) 0.1197(17) Uani 1 1 d . A .
C1 C 0.6216(3) 0.8401(2) 0.2932(2) 0.0539(8) Uani 1 1 d . . .
C2 C 0.5951(4) 0.8965(3) 0.3631(3) 0.0687(10) Uani 1 1 d . . .
H2A H 0.6338 0.9565 0.3427 0.082 Uiso 1 1 calc R . .
C3 C 0.5150(5) 0.8688(3) 0.4606(3) 0.0752(11) Uani 1 1 d . . .
H3A H 0.5028 0.9088 0.5048 0.090 Uiso 1 1 calc R . .
C4 C 0.4520(4) 0.7816(3) 0.4941(3) 0.0740(11) Uani 1 1 d . . .
C5 C 0.4740(4) 0.7248(3) 0.4247(3) 0.0757(11) Uani 1 1 d . . .
H5A H 0.4323 0.6663 0.4440 0.091 Uiso 1 1 calc R . .
C6 C 0.5577(4) 0.7548(3) 0.3267(3) 0.0613(9) Uani 1 1 d . . .
C7 C 0.6592(4) 0.7113(3) 0.1686(3) 0.0618(9) Uani 1 1 d . . .
C8 C 0.6689(5) 0.6425(3) 0.1135(3) 0.0787(12) Uani 1 1 d . . .
H8A H 0.6195 0.5873 0.1437 0.094 Uiso 1 1 calc R . .
C9 C 0.7511(5) 0.6546(3) 0.0142(3) 0.0757(11) Uani 1 1 d . . .
C10 C 0.8222(4) 0.7393(3) -0.0273(3) 0.0692(10) Uani 1 1 d . . .
H10A H 0.8789 0.7499 -0.0935 0.083 Uiso 1 1 calc R . .
C11 C 0.8094(4) 0.8071(3) 0.0285(3) 0.0620(9) Uani 1 1 d . . .
H11A H 0.8564 0.8635 -0.0018 0.074 Uiso 1 1 calc R . .
C12 C 0.7290(3) 0.7946(2) 0.1284(2) 0.0512(8) Uani 1 1 d . . .
C13 C 0.7185(3) 0.8696(2) 0.1878(2) 0.0522(8) Uani 1 1 d . . .
C14 C 0.6756(4) 0.9792(2) 0.1336(2) 0.0559(8) Uani 1 1 d . . .
C15 C 0.5518(4) 1.0207(3) 0.1084(3) 0.0711(10) Uani 1 1 d . . .
H15A H 0.4797 0.9823 0.1285 0.085 Uiso 1 1 calc R . .
C16 C 0.5383(5) 1.1219(3) 0.0521(3) 0.0814(12) Uani 1 1 d . . .
H16A H 0.4565 1.1515 0.0334 0.098 Uiso 1 1 calc R . .
C17 C 0.6447(6) 1.1781(3) 0.0239(3) 0.0844(13) Uani 1 1 d . . .
H17A H 0.6336 1.2454 -0.0141 0.101 Uiso 1 1 calc R . .
C18 C 0.7668(5) 1.1384(3) 0.0500(3) 0.0750(11) Uani 1 1 d . . .
H18A H 0.8377 1.1777 0.0309 0.090 Uiso 1 1 calc R . .
C19 C 0.7812(4) 1.0372(2) 0.1059(2) 0.0583(9) Uani 1 1 d . . .
C20 C 0.9014(4) 0.9740(3) 0.1402(2) 0.0578(8) Uani 1 1 d . . .
C21 C 0.9270(4) 0.7111(3) 0.2690(3) 0.0603(9) Uani 1 1 d . . .
H21A H 0.8356 0.6993 0.2840 0.072 Uiso 1 1 calc R . .
C22 C 1.0315(4) 0.6287(3) 0.3013(2) 0.0601(9) Uani 1 1 d . . .
C23 C 1.1730(4) 0.6399(3) 0.2759(3) 0.0677(10) Uani 1 1 d . . .
C24 C 1.2669(5) 0.5574(3) 0.3110(3) 0.0819(12) Uani 1 1 d . . .
H24A H 1.3606 0.5643 0.2956 0.098 Uiso 1 1 calc R . .
C25 C 1.2224(5) 0.4654(3) 0.3685(3) 0.0771(8) Uani 1 1 d . . .
H25A H 1.2865 0.4111 0.3917 0.093 Uiso 1 1 calc R . .
C26 C 1.0838(5) 0.4528(3) 0.3922(3) 0.0771(8) Uani 1 1 d . . .
C27 C 0.9909(4) 0.5347(3) 0.3599(3) 0.0660(9) Uani 1 1 d . . .
H27A H 0.8970 0.5274 0.3776 0.079 Uiso 1 1 calc R . .
C28 C 1.0457(5) 0.1936(4) 0.5234(4) 0.0879(9) Uani 1 1 d . . .
C29 C 1.1352(5) 0.1037(4) 0.5260(3) 0.0879(9) Uani 1 1 d . . .
H29A H 1.2291 0.1027 0.4884 0.105 Uiso 1 1 calc R . .
C30 C 1.0879(5) 0.0162(4) 0.5829(4) 0.1005(15) Uani 1 1 d . . .
H30A H 1.1497 -0.0456 0.5854 0.121 Uiso 1 1 calc R . .
C31 C 0.9492(5) 0.0165(3) 0.6376(3) 0.0762(11) Uani 1 1 d . . .
C32 C 0.8534(5) 0.1044(3) 0.6347(3) 0.0896(13) Uani 1 1 d . . .
H32A H 0.7591 0.1036 0.6704 0.108 Uiso 1 1 calc R . .
C33 C 0.9031(6) 0.1957(3) 0.5758(3) 0.0908(13) Uani 1 1 d . . .
H33A H 0.8417 0.2575 0.5715 0.109 Uiso 1 1 calc R . .
N5 N 0.9025(5) -0.0805(3) 0.6987(3) 0.0974(12) Uani 1 1 d . . .
O5 O 0.7790(5) -0.0811(3) 0.7397(4) 0.1480(18) Uani 1 1 d . . .
O4 O 0.9901(5) -0.1566(3) 0.7071(3) 0.1316(15) Uani 1 1 d . . .
C34 C 0.3634(5) 0.8030(4) 0.6691(3) 0.0928(14) Uani 1 1 d . . .
H34A H 0.2822 0.7862 0.7260 0.111 Uiso 1 1 calc R . .
H34B H 0.3483 0.8768 0.6421 0.111 Uiso 1 1 calc R . .
C35 C 0.4897(7) 0.7757(5) 0.7068(4) 0.1197(18) Uani 1 1 d . . .
H35A H 0.4767 0.8147 0.7545 0.179 Uiso 1 1 calc R . .
H35B H 0.5715 0.7911 0.6514 0.179 Uiso 1 1 calc R . .
H35C H 0.5020 0.7037 0.7387 0.179 Uiso 1 1 calc R . .
C36 C 0.2853(6) 0.6686(5) 0.6233(4) 0.1106(17) Uani 1 1 d . . .
H36A H 0.2044 0.6767 0.6809 0.133 Uiso 1 1 calc R . .
H36B H 0.2530 0.6669 0.5686 0.133 Uiso 1 1 calc R . .
C37 C 0.3790(8) 0.5784(5) 0.6484(4) 0.143(3) Uani 1 1 d . . .
H37A H 0.3326 0.5197 0.6679 0.214 Uiso 1 1 calc R . .
H37B H 0.4087 0.5813 0.7031 0.214 Uiso 1 1 calc R . .
H37C H 0.4594 0.5729 0.5911 0.214 Uiso 1 1 calc R . .
C40 C 0.8429(8) 0.6007(5) -0.1454(4) 0.1022(17) Uani 1 1 d . . .
H40A H 0.8396 0.6726 -0.1774 0.123 Uiso 0.550(13) 1 d PR A 1
H40B H 0.8056 0.5700 -0.1801 0.123 Uiso 0.550(13) 1 d PR A 1
H40C H 0.8746 0.5368 -0.1652 0.123 Uiso 0.450(13) 1 d PR A 2
H40D H 0.9222 0.6335 -0.1591 0.123 Uiso 0.450(13) 1 d PR A 2
C38 C 0.6899(10) 0.4984(6) 0.0024(5) 0.192(5) Uani 1 1 d D . .
H38A H 0.6005 0.5174 0.0493 0.231 Uiso 1 1 calc R A .
H38B H 0.6694 0.4815 -0.0507 0.231 Uiso 1 1 calc R . .
C39 C 0.7597(16) 0.4103(7) 0.0525(9) 0.334(11) Uani 1 1 d D A .
H39A H 0.7010 0.3577 0.0805 0.501 Uiso 1 1 calc R . .
H39B H 0.7811 0.4251 0.1056 0.501 Uiso 1 1 calc R . .
H39C H 0.8453 0.3869 0.0061 0.501 Uiso 1 1 calc R . .
C41A C 0.9858(14) 0.5546(12) -0.1498(10) 0.152(7) Uani 0.550(13) 1 d P A 1
H41A H 1.0431 0.5679 -0.2185 0.228 Uiso 0.550(13) 1 calc PR A 1
H41B H 0.9905 0.4818 -0.1223 0.228 Uiso 0.550(13) 1 calc PR A 1
H41C H 1.0195 0.5834 -0.1115 0.228 Uiso 0.550(13) 1 calc PR A 1
C41B C 0.745(2) 0.6657(12) -0.1904(10) 0.135(7) Uani 0.450(13) 1 d P A 2
H41D H 0.6733 0.6284 -0.1845 0.202 Uiso 0.450(13) 1 calc PR A 2
H41E H 0.7898 0.6927 -0.2602 0.202 Uiso 0.450(13) 1 calc PR A 2
H41F H 0.7027 0.7212 -0.1578 0.202 Uiso 0.450(13) 1 calc PR A 2

loop_
_atom_site_aniso_label
_atom_site_aniso_U_11
_atom_site_aniso_U_22
_atom_site_aniso_U_33
_atom_site_aniso_U_23
_atom_site_aniso_U_13
_atom_site_aniso_U_12
O1 0.120(2) 0.0773(17) 0.0536(14) -0.0270(13) 0.0158(14) -0.0602(16)
O2 0.0773(18) 0.0700(16) 0.0864(19) -0.0042(14) -0.0113(14) -0.0385(14)
O3 0.0704(17) 0.0812(18) 0.0757(18) 0.0053(14) -0.0103(14) -0.0200(14)
N1 0.0633(17) 0.0481(15) 0.0559(16) -0.0020(12) -0.0139(13) -0.0201(13)
N2 0.0651(18) 0.0520(15) 0.0493(15) -0.0054(12) -0.0129(13) -0.0161(13)
N3 0.099(3) 0.0617(18) 0.065(2) -0.0181(15) -0.0361(18) 0.0152(18)
N4 0.087(3) 0.110(3) 0.076(2) -0.013(2) -0.030(2) -0.004(2)
N6 0.142(3) 0.111(3) 0.063(2) -0.036(2) 0.023(2) -0.079(3)
N7 0.198(5) 0.091(3) 0.067(2) -0.039(2) 0.015(3) -0.070(3)
C1 0.059(2) 0.0523(18) 0.0492(18) -0.0106(14) -0.0076(15) -0.0212(15)
C2 0.092(3) 0.059(2) 0.056(2) -0.0149(17) -0.0067(19) -0.0351(19)
C3 0.103(3) 0.070(2) 0.057(2) -0.0246(18) -0.003(2) -0.038(2)
C4 0.088(3) 0.078(2) 0.054(2) -0.0222(19) 0.0041(19) -0.036(2)
C5 0.093(3) 0.076(2) 0.058(2) -0.0214(19) 0.0072(19) -0.050(2)
C6 0.073(2) 0.062(2) 0.0505(19) -0.0197(16) -0.0022(16) -0.0284(17)
C7 0.076(2) 0.0572(19) 0.0494(19) -0.0159(15) -0.0022(16) -0.0247(17)
C8 0.114(3) 0.063(2) 0.058(2) -0.0201(18) 0.001(2) -0.042(2)
C9 0.109(3) 0.062(2) 0.051(2) -0.0218(17) -0.005(2) -0.020(2)
C10 0.082(3) 0.068(2) 0.0478(19) -0.0138(17) -0.0033(18) -0.0157(19)
C11 0.072(2) 0.0557(19) 0.0510(19) -0.0074(15) -0.0065(17) -0.0203(17)
C12 0.0575(19) 0.0475(16) 0.0444(17) -0.0075(13) -0.0073(14) -0.0158(14)
C13 0.058(2) 0.0479(17) 0.0476(17) -0.0054(14) -0.0099(14) -0.0190(14)
C14 0.069(2) 0.0490(17) 0.0462(17) -0.0118(14) -0.0114(15) -0.0105(16)
C15 0.076(3) 0.071(2) 0.068(2) -0.0213(19) -0.021(2) -0.0074(19)
C16 0.093(3) 0.072(3) 0.072(3) -0.018(2) -0.032(2) 0.012(2)
C17 0.112(4) 0.055(2) 0.066(3) -0.0080(19) -0.015(2) 0.001(2)
C18 0.098(3) 0.0478(19) 0.062(2) -0.0078(17) -0.003(2) -0.016(2)
C19 0.072(2) 0.0467(17) 0.0478(18) -0.0088(14) -0.0044(16) -0.0159(16)
C20 0.065(2) 0.0529(18) 0.0509(18) -0.0088(15) -0.0035(16) -0.0249(16)
C21 0.070(2) 0.0539(19) 0.0529(19) -0.0059(15) -0.0133(16) -0.0172(16)
C22 0.075(2) 0.0553(19) 0.0433(18) -0.0112(15) -0.0094(16) -0.0105(17)
C23 0.074(3) 0.064(2) 0.052(2) -0.0080(17) -0.0096(17) -0.0080(19)
C24 0.072(3) 0.081(3) 0.074(3) -0.010(2) -0.015(2) 0.001(2)
C25 0.096(2) 0.0643(16) 0.0561(16) -0.0111(13) -0.0189(16) 0.0051(17)
C26 0.096(2) 0.0643(16) 0.0561(16) -0.0111(13) -0.0189(16) 0.0051(17)
C27 0.088(3) 0.0548(19) 0.0490(19) -0.0111(15) -0.0112(18) -0.0146(18)
C28 0.095(3) 0.090(2) 0.0748(19) -0.0012(18) -0.0228(18) -0.0343(17)
C29 0.095(3) 0.090(2) 0.0748(19) -0.0012(18) -0.0228(18) -0.0343(17)
C30 0.080(3) 0.106(4) 0.095(3) 0.009(3) -0.029(3) -0.015(3)
C31 0.084(3) 0.074(3) 0.062(2) -0.0032(19) -0.017(2) -0.018(2)
C32 0.094(3) 0.075(3) 0.078(3) -0.006(2) -0.004(2) -0.019(2)
C33 0.116(4) 0.068(3) 0.078(3) -0.014(2) -0.027(3) 0.000(2)
N5 0.098(3) 0.074(3) 0.093(3) 0.003(2) -0.014(2) -0.013(2)
O5 0.105(3) 0.102(3) 0.177(4) 0.018(3) 0.000(3) -0.033(2)
O4 0.132(3) 0.083(2) 0.131(3) 0.002(2) -0.011(3) -0.002(2)
C34 0.104(4) 0.103(3) 0.066(3) -0.040(2) 0.012(2) -0.036(3)
C35 0.126(5) 0.139(5) 0.089(4) -0.041(3) -0.009(3) -0.026(4)
C36 0.105(4) 0.136(5) 0.076(3) -0.027(3) -0.007(3) -0.017(4)
C37 0.156(6) 0.141(5) 0.082(4) 0.006(4) -0.029(4) 0.015(5)
C40 0.149(5) 0.104(4) 0.059(3) -0.034(3) -0.010(3) -0.039(4)
C38 0.303(11) 0.167(7) 0.111(5) -0.088(5) 0.058(6) -0.143(8)
C39 0.61(3) 0.104(6) 0.209(12) -0.015(7) 0.010(15) -0.118(11)
C41A 0.127(11) 0.198(14) 0.130(10) -0.104(10) 0.046(8) -0.064(10)
C41B 0.204(18) 0.127(12) 0.079(8) -0.046(8) -0.015(10) -0.047(12)

loop_
_atom_type_symbol
_atom_type_description
_atom_type_scat_dispersion_real
_atom_type_scat_dispersion_imag
_atom_type_scat_source
C C 0.0033 0.0016 'International Tables Vol C Tables 4.2.6.8 and 6.1.1.4'
H H 0.0000 0.0000 'International Tables Vol C Tables 4.2.6.8 and 6.1.1.4'
N N 0.0061 0.0033 'International Tables Vol C Tables 4.2.6.8 and 6.1.1.4'
O O 0.0106 0.0060 'International Tables Vol C Tables 4.2.6.8 and 6.1.1.4'

loop_
_geom_angle_atom_site_label_1
_geom_angle_atom_site_label_2
_geom_angle_atom_site_label_3
_geom_angle
C6 O1 C7 118.5(2)
C23 O3 H1O3 102.7
N2 N1 C20 118.2(3)
N2 N1 C13 126.9(2)
C20 N1 C13 114.2(3)
C21 N2 N1 121.2(3)
N4 N3 C26 108.8(4)
N3 N4 C28 109.5(4)
C4 N6 C34 121.7(3)
C4 N6 C36 120.3(3)
C34 N6 C36 117.9(3)
C9 N7 C40 122.3(4)
C9 N7 C38 120.9(4)
C40 N7 C38 116.7(4)
C6 C1 C2 115.5(3)
C6 C1 C13 122.6(3)
C2 C1 C13 121.9(3)
C3 C2 C1 123.5(3)
C3 C2 H2A 118.3
C1 C2 H2A 118.3
C2 C3 C4 120.6(3)
C2 C3 H3A 119.7
C4 C3 H3A 119.7
C3 C4 N6 121.1(3)
C3 C4 C5 117.2(3)
N6 C4 C5 121.8(3)
C6 C5 C4 120.5(3)
C6 C5 H5A 119.8
C4 C5 H5A 119.8
C1 C6 O1 122.9(3)
C1 C6 C5 122.8(3)
O1 C6 C5 114.2(3)
C12 C7 O1 122.8(3)
C12 C7 C8 122.3(3)
O1 C7 C8 114.8(3)
C9 C8 C7 121.1(3)
C9 C8 H8A 119.5
C7 C8 H8A 119.5
N7 C9 C8 121.8(4)
N7 C9 C10 121.2(3)
C8 C9 C10 116.9(3)
C11 C10 C9 120.9(3)
C11 C10 H10A 119.6
C9 C10 H10A 119.6
C10 C11 C12 122.5(3)
C10 C11 H11A 118.8
C12 C11 H11A 118.8
C7 C12 C11 116.3(3)
C7 C12 C13 122.5(3)
C11 C12 C13 121.2(3)
N1 C13 C12 111.1(3)
N1 C13 C1 111.5(3)
C12 C13 C1 110.5(2)
N1 C13 C14 99.3(2)
C12 C13 C14 111.5(3)
C1 C13 C14 112.5(3)
C19 C14 C15 120.9(3)
C19 C14 C13 111.4(3)
C15 C14 C13 127.6(3)
C14 C15 C16 118.0(4)
C14 C15 H15A 121.0
C16 C15 H15A 121.0
C17 C16 C15 120.5(4)
C17 C16 H16A 119.8
C15 C16 H16A 119.8
C18 C17 C16 122.1(4)
C18 C17 H17A 119.0
C16 C17 H17A 119.0
C17 C18 C19 117.8(4)
C17 C18 H18A 121.1
C19 C18 H18A 121.1
C14 C19 C18 120.8(4)
C14 C19 C20 109.7(3)
C18 C19 C20 129.5(3)
O2 C20 N1 124.7(3)
O2 C20 C19 130.0(3)
N1 C20 C19 105.3(3)
N2 C21 C22 120.7(3)
N2 C21 H21A 119.6
C22 C21 H21A 119.6
C27 C22 C23 118.6(3)
C27 C22 C21 119.1(3)
C23 C22 C21 122.4(3)
O3 C23 C24 118.4(4)
O3 C23 C22 122.7(3)
C24 C23 C22 119.0(4)
C25 C24 C23 120.6(4)
C25 C24 H24A 119.7
C23 C24 H24A 119.7
C24 C25 C26 120.9(4)
C24 C25 H25A 119.5
C26 C25 H25A 119.5
C27 C26 C25 118.4(4)
C27 C26 N3 113.4(4)
C25 C26 N3 128.2(3)
C26 C27 C22 122.5(4)
C26 C27 H27A 118.7
C22 C27 H27A 118.7
C29 C28 C33 120.7(4)
C29 C28 N4 115.8(4)
C33 C28 N4 123.5(4)
C30 C29 C28 119.6(5)
C30 C29 H29A 120.2
C28 C29 H29A 120.2
C29 C30 C31 120.7(5)
C29 C30 H30A 119.6
C31 C30 H30A 119.6
C32 C31 C30 122.1(4)
C32 C31 N5 119.1(4)
C30 C31 N5 118.8(4)
C31 C32 C33 117.1(4)
C31 C32 H32A 121.5
C33 C32 H32A 121.5
C32 C33 C28 119.7(4)
C32 C33 H33A 120.2
C28 C33 H33A 120.2
O5 N5 O4 123.0(4)
O5 N5 C31 118.5(4)
O4 N5 C31 118.4(4)
N6 C34 C35 116.4(4)
N6 C34 H34A 108.2
C35 C34 H34A 108.2
N6 C34 H34B 108.2
C35 C34 H34B 108.2
H34A C34 H34B 107.3
C34 C35 H35A 109.5
C34 C35 H35B 109.5
H35A C35 H35B 109.5
C34 C35 H35C 109.5
H35A C35 H35C 109.5
H35B C35 H35C 109.5
C37 C36 N6 104.7(5)
C37 C36 H36A 110.8
N6 C36 H36A 110.8
C37 C36 H36B 110.8
N6 C36 H36B 110.8
H36A C36 H36B 108.9
C36 C37 H37A 109.5
C36 C37 H37B 109.5
H37A C37 H37B 109.5
C36 C37 H37C 109.5
H37A C37 H37C 109.5
H37B C37 H37C 109.5
C41B C40 N7 99.2(8)
C41B C40 C41A 150.5(9)
N7 C40 C41A 109.1(7)
C41B C40 H40A 51.4
N7 C40 H40A 109.4
C41A C40 H40A 109.3
C41B C40 H40B 65.0
N7 C40 H40B 110.2
C41A C40 H40B 110.6
H40A C40 H40B 108.3
C41B C40 H40C 113.2
N7 C40 H40C 112.3
C41A C40 H40C 63.6
H40A C40 H40C 137.6
H40B C40 H40C 49.3
C41B C40 H40D 110.8
N7 C40 H40D 111.5
C41A C40 H40D 51.3
H40A C40 H40D 60.1
H40B C40 H40D 138.2
H40C C40 H40D 109.5
C39 C38 N7 117.5(9)
C39 C38 H38A 107.9
N7 C38 H38A 107.9
C39 C38 H38B 107.9
N7 C38 H38B 107.9
H38A C38 H38B 107.2
C38 C39 H39A 109.5
C38 C39 H39B 109.5
H39A C39 H39B 109.5
C38 C39 H39C 109.5
H39A C39 H39C 109.5
H39B C39 H39C 109.5
H40C C41A H40D 79.2
C40 C41A H41A 109.5
H40C C41A H41A 97.7
H40D C41A H41A 93.4
C40 C41A H41B 109.5
H40C C41A H41B 78.1
H40D C41A H41B 149.6
C40 C41A H41C 109.5
H40C C41A H41C 146.4
H40D C41A H41C 79.8
H40A C41B H40B 80.8
C40 C41B H41D 109.5
C40 C41B H41E 109.5
H41D C41B H41E 109.5
C40 C41B H41F 109.5
H41D C41B H41F 109.5
H41E C41B H41F 109.5

loop_
_geom_bond_atom_site_label_1
_geom_bond_atom_site_label_2
_geom_bond_distance
O1 C6 1.382(4)
O1 C7 1.385(4)
O2 C20 1.210(4)
O3 C23 1.355(4)
O3 H1O3 0.8999
N1 N2 1.363(4)
N1 C20 1.389(4)
N1 C13 1.502(4)
N2 C21 1.274(4)
N3 N4 1.196(5)
N3 C26 1.510(6)
N4 C28 1.473(6)
N6 C4 1.386(5)
N6 C34 1.456(5)
N6 C36 1.492(7)
N7 C9 1.378(5)
N7 C40 1.435(6)
N7 C38 1.449(7)
C1 C6 1.366(4)
C1 C2 1.383(5)
C1 C13 1.514(4)
C2 C3 1.366(5)
C2 H2A 0.9300
C3 C4 1.383(5)
C3 H3A 0.9300
C4 C5 1.389(5)
C5 C6 1.388(5)
C5 H5A 0.9300
C7 C12 1.373(4)
C7 C8 1.387(5)
C8 C9 1.386(5)
C8 H8A 0.9300
C9 C10 1.398(5)
C10 C11 1.373(5)
C10 H10A 0.9300
C11 C12 1.389(4)
C11 H11A 0.9300
C12 C13 1.505(4)
C13 C14 1.516(4)
C14 C19 1.380(5)
C14 C15 1.381(5)
C15 C16 1.391(6)
C15 H15A 0.9300
C16 C17 1.369(7)
C16 H16A 0.9300
C17 C18 1.368(6)
C17 H17A 0.9300
C18 C19 1.390(5)
C18 H18A 0.9300
C19 C20 1.470(5)
C21 C22 1.446(5)
C21 H21A 0.9300
C22 C27 1.393(5)
C22 C23 1.404(5)
C23 C24 1.391(5)
C24 C25 1.380(6)
C24 H24A 0.9300
C25 C26 1.385(6)
C25 H25A 0.9300
C26 C27 1.366(5)
C27 H27A 0.9300
C28 C29 1.352(7)
C28 C33 1.397(7)
C29 C30 1.338(6)
C29 H29A 0.9300
C30 C31 1.372(6)
C30 H30A 0.9300
C31 C32 1.364(6)
C31 N5 1.456(5)
C32 C33 1.395(6)
C32 H32A 0.9300
C33 H33A 0.9300
N5 O5 1.202(5)
N5 O4 1.210(5)
C34 C35 1.497(8)
C34 H34A 0.9700
C34 H34B 0.9700
C35 H35A 0.9600
C35 H35B 0.9600
C35 H35C 0.9600
C36 C37 1.410(7)
C36 H36A 0.9700
C36 H36B 0.9700
C37 H37A 0.9600
C37 H37B 0.9600
C37 H37C 0.9600
C40 C41B 1.378(17)
C40 C41A 1.436(14)
C40 H40A 0.9600
C40 H40B 0.9600
C40 H40C 0.9599
C40 H40D 0.9600
C38 C39 1.386(9)
C38 H38A 0.9700
C38 H38B 0.9700
C39 H39A 0.9600
C39 H39B 0.9600
C39 H39C 0.9600
C41A H40C 1.3251
C41A H40D 1.1216
C41A H41A 0.9600
C41A H41B 0.9600
C41A H41C 0.9600
C41B H40A 1.0823
C41B H40B 1.3057
C41B H41D 0.9600
C41B H41E 0.9600
C41B H41F 0.9600

loop_
_geom_hbond_atom_site_label_D
_geom_hbond_atom_site_label_H
_geom_hbond_atom_site_label_A
_geom_hbond_distance_DH
_geom_hbond_distance_HA
_geom_hbond_distance_DA
_geom_hbond_angle_DHA
_geom_hbond_site_symmetry_A
_geom_hbond_publ_flag
O3 H1O3 N2 0.9000 1.8000 2.633(5) 153.00 . yes
C11 H11A O2 0.9300 2.5300 3.434(5) 163.00 2_775 yes
